data_4029268
loop_
_publ_author_name
'Priede, Martins'
'Kazak, Mihail'
'Kalnins, Toms'
'Shubin, Kirill'
'Suna, Edgars'

_publ_section_title
;
 Diastereoselective Hydroxymethylation of Cyclic
 N-tert-Butanesulfinylketimines Using Methoxymethanol as Formaldehyde
 Source.
;
_journal_issue 8
_journal_name_full 'The Journal of organic chemistry'
_journal_page_first 3715
_journal_page_last 3724
_journal_paper_doi 10.1021/jo500506u
_journal_volume 79
_journal_year 2014
_chemical_absolute_configuration ad
_chemical_formula_moiety 'C15 H21 N O2 S'
_chemical_formula_sum 'C15 H21 N O2 S'
_chemical_formula_weight 279.39
_chemical_name_systematic
; 
 ? 
;
_space_group_IT_number 19
_symmetry_cell_setting orthorhombic
_symmetry_space_group_name_Hall 'P 2ac 2ab'
_symmetry_space_group_name_H-M 'P 21 21 21'
_atom_sites_solution_hydrogens mixed
_atom_sites_solution_primary direct
_atom_sites_solution_secondary difmap
_audit_creation_method SHELXL-97
_cell_angle_alpha 90.00
_cell_angle_beta 90.00
_cell_angle_gamma 90.00
_cell_formula_units_Z 4
_cell_length_a 6.1309(1)
_cell_length_b 9.3097(1)
_cell_length_c 25.4281(5)
_cell_measurement_reflns_used 3017
_cell_measurement_temperature 173(2)
_cell_measurement_theta_max 27.5
_cell_measurement_theta_min 0.9
_cell_volume 1451.36(4)
_computing_structure_refinement 'SHELXL-97 (Sheldrick, 1997)'
_computing_structure_solution 'SHELXS-97 (Sheldrick, 1990)'
_diffrn_ambient_temperature 173(2)
_diffrn_measured_fraction_theta_full 0.991
_diffrn_measured_fraction_theta_max 0.991
_diffrn_measurement_device_type 'Bruker-Nonius KappaCCD'
_diffrn_measurement_method '\f and \w scan'
_diffrn_radiation_monochromator graphite
_diffrn_radiation_source 'fine-focus sealed tube'
_diffrn_radiation_type MoK\a
_diffrn_radiation_wavelength 0.71073
_diffrn_reflns_av_R_equivalents 0.0349
_diffrn_reflns_av_sigmaI/netI 0.0379
_diffrn_reflns_limit_h_max 8
_diffrn_reflns_limit_h_min -8
_diffrn_reflns_limit_k_max 12
_diffrn_reflns_limit_k_min -12
_diffrn_reflns_limit_l_max 34
_diffrn_reflns_limit_l_min -33
_diffrn_reflns_number 10104
_diffrn_reflns_theta_full 28.68
_diffrn_reflns_theta_max 28.68
_diffrn_reflns_theta_min 2.33
_exptl_absorpt_coefficient_mu 0.221
_exptl_absorpt_correction_type none
_exptl_crystal_colour Yellow
_exptl_crystal_density_diffrn 1.279
_exptl_crystal_density_method 'not measured'
_exptl_crystal_description 'Needle '
_exptl_crystal_F_000 600
_exptl_crystal_size_max 0.31
_exptl_crystal_size_mid 0.12
_exptl_crystal_size_min 0.11
_refine_diff_density_max 0.237
_refine_diff_density_min -0.253
_refine_diff_density_rms 0.040
_refine_ls_abs_structure_details 'Flack H D (1983), Acta Cryst. A39, 876-881'
_refine_ls_abs_structure_Flack -0.05(6)
_refine_ls_extinction_method none
_refine_ls_goodness_of_fit_ref 1.008
_refine_ls_hydrogen_treatment constr
_refine_ls_matrix_type full
_refine_ls_number_parameters 172
_refine_ls_number_reflns 3727
_refine_ls_number_restraints 0
_refine_ls_restrained_S_all 1.008
_refine_ls_R_factor_all 0.0390
_refine_ls_R_factor_gt 0.0345
_refine_ls_shift/su_max 0.002
_refine_ls_shift/su_mean 0.000
_refine_ls_structure_factor_coef Fsqd
_refine_ls_weighting_details 'calc w=1/[\s^2^(Fo^2^)+(0.0533P)^2^+0.2150P] where P=(Fo^2^+2Fc^2^)/3'
_refine_ls_weighting_scheme calc
_refine_ls_wR_factor_gt 0.0880
_refine_ls_wR_factor_ref 0.0909
_reflns_d_resolution_high 0.7404
_reflns_number_gt 3451
_reflns_number_total 3727
_reflns_threshold_expression >2sigma(I)
_cod_data_source_file 3a.cif
_cod_data_source_block comp.6
_cod_depositor_comments
;Adding full bibliography for
 ./tmp-cod-update-bibliographies-12971/cifs/4029268.cif.
;
_cod_original_sg_symbol_H-M 'P 21 21 21 '
_cod_database_code 4029268
_shelx_title ' Compound 6'
_shelx_f_calc_maximum 84.29
_shelx_f_squared_multiplier 1.000

loop_
_symmetry_equiv_pos_as_xyz
'x, y, z'
'-x+1/2, -y, z+1/2'
'x+1/2, -y+1/2, -z'
'-x, y+1/2, -z+1/2'

loop_
_atom_site_label
_atom_site_type_symbol
_atom_site_fract_x
_atom_site_fract_y
_atom_site_fract_z
_atom_site_U_iso_or_equiv
_atom_site_adp_type
_atom_site_occupancy
_atom_site_symmetry_multiplicity
_atom_site_calc_flag
_atom_site_refinement_flags
S12 S 0.86046(6) 0.87548(4) 0.687821(14) 0.02367(10) Uani 1 1 d .
O13 O 0.7653(2) 1.00922(12) 0.71151(5) 0.0343(3) Uani 1 1 d .
C10 C 1.0006(3) 1.03638(16) 0.50080(6) 0.0253(3) Uani 1 1 d .
C2 C 1.0516(2) 1.08435(16) 0.61251(6) 0.0244(3) Uani 1 1 d .
H2 H 1.1007 1.0625 0.6497 0.029 Uiso 1 1 d R
O19 O 0.7322(2) 1.23020(13) 0.64006(6) 0.0379(3) Uani 1 1 d .
H19 H 0.7332 1.1718 0.6658 0.045 Uiso 1 1 d R
N11 N 0.8056(2) 0.87170(13) 0.62200(5) 0.0243(3) Uani 1 1 d .
C18 C 0.9354(3) 1.23033(17) 0.61435(7) 0.0303(4) Uani 1 1 d .
H18A H 0.9139 1.2723 0.5787 0.036 Uiso 1 1 d R
H18B H 1.0265 1.3107 0.6345 0.036 Uiso 1 1 d R
C5 C 0.9567(3) 1.03080(17) 0.44684(7) 0.0312(4) Uani 1 1 d .
H5 H 1.0376 1.1000 0.4217 0.037 Uiso 1 1 d R
C1 C 0.9010(2) 0.96766(15) 0.59311(6) 0.0213(3) Uani 1 1 d .
C14 C 0.6778(2) 0.72925(16) 0.70704(7) 0.0261(3) Uani 1 1 d .
C8 C 0.6862(3) 0.88197(16) 0.51536(6) 0.0267(3) Uani 1 1 d .
H8 H 0.6000 0.8235 0.5395 0.032 Uiso 1 1 d R
C9 C 0.8621(3) 0.96159(14) 0.53534(6) 0.0218(3) Uani 1 1 d .
C6 C 0.7801(3) 0.95474(17) 0.42751(7) 0.0329(4) Uani 1 1 d .
H6 H 0.7357 0.9587 0.3888 0.039 Uiso 1 1 d R
C15 C 0.4433(3) 0.7653(2) 0.69254(8) 0.0361(4) Uani 1 1 d .
H15A H 0.3496 0.6876 0.7028 0.043 Uiso 1 1 calc R
H15B H 0.4329 0.7797 0.6552 0.043 Uiso 1 1 calc R
H15C H 0.3996 0.8514 0.7104 0.043 Uiso 1 1 calc R
C7 C 0.6446(3) 0.87918(17) 0.46187(6) 0.0326(3) Uani 1 1 d .
H7 H 0.5229 0.8255 0.4485 0.039 Uiso 1 1 d R
C3 C 1.2539(3) 1.0891(2) 0.57720(7) 0.0330(4) Uani 1 1 d .
H3A H 1.3291 0.9947 0.5746 0.040 Uiso 1 1 d R
H3B H 1.3576 1.1603 0.5915 0.040 Uiso 1 1 d R
C17 C 0.7069(3) 0.7207(2) 0.76649(7) 0.0368(4) Uani 1 1 d .
H17A H 0.6160 0.6452 0.7800 0.044 Uiso 1 1 d R
H17B H 0.8565 0.7008 0.7749 0.044 Uiso 1 1 d R
H17C H 0.6646 0.8104 0.7820 0.044 Uiso 1 1 d R
C4 C 1.1954(3) 1.12000(19) 0.52002(7) 0.0322(4) Uani 1 1 d .
H4A H 1.3203 1.0952 0.4991 0.039 Uiso 1 1 d R
H4B H 1.1676 1.2211 0.5170 0.039 Uiso 1 1 d R
C16 C 0.7609(3) 0.59352(17) 0.68045(8) 0.0397(4) Uani 1 1 d .
H16A H 0.6718 0.5164 0.6954 0.048 Uiso 1 1 d R
H16B H 0.9229 0.5714 0.6918 0.048 Uiso 1 1 d R
H16C H 0.7385 0.6065 0.6413 0.048 Uiso 1 1 d R

loop_
_atom_site_aniso_label
_atom_site_aniso_U_11
_atom_site_aniso_U_22
_atom_site_aniso_U_33
_atom_site_aniso_U_23
_atom_site_aniso_U_13
_atom_site_aniso_U_12
S12 0.02451(16) 0.02698(17) 0.01953(17) 0.00148(13) -0.00021(14) -0.00230(14)
O13 0.0492(7) 0.0284(6) 0.0252(6) -0.0037(5) 0.0042(5) -0.0010(5)
C10 0.0292(8) 0.0220(7) 0.0247(8) 0.0019(5) 0.0032(6) 0.0047(6)
C2 0.0240(7) 0.0273(7) 0.0220(7) 0.0020(6) -0.0032(6) -0.0033(6)
O19 0.0403(6) 0.0298(6) 0.0434(8) 0.0050(5) 0.0036(6) 0.0095(5)
N11 0.0294(6) 0.0243(6) 0.0193(6) 0.0000(5) 0.0010(5) -0.0024(5)
C18 0.0383(9) 0.0243(7) 0.0282(8) 0.0034(6) -0.0018(7) -0.0026(7)
C5 0.0424(9) 0.0279(7) 0.0233(8) 0.0024(6) 0.0074(7) 0.0046(7)
C1 0.0213(7) 0.0216(6) 0.0210(7) -0.0008(5) 0.0020(5) 0.0035(5)
C14 0.0269(8) 0.0270(7) 0.0244(7) 0.0046(6) 0.0008(6) -0.0026(6)
C8 0.0321(8) 0.0235(7) 0.0244(7) 0.0004(6) -0.0012(6) 0.0003(6)
C9 0.0261(7) 0.0198(6) 0.0195(7) 0.0005(5) 0.0017(6) 0.0031(6)
C6 0.0503(10) 0.0277(8) 0.0206(8) -0.0016(6) -0.0014(7) 0.0060(7)
C15 0.0276(8) 0.0428(9) 0.0380(10) 0.0051(8) -0.0042(8) -0.0063(7)
C7 0.0435(9) 0.0272(7) 0.0272(8) -0.0043(6) -0.0075(7) -0.0024(8)
C3 0.0254(8) 0.0410(9) 0.0324(9) 0.0046(7) 0.0000(7) -0.0045(7)
C17 0.0389(9) 0.0472(10) 0.0243(8) 0.0117(8) -0.0001(7) -0.0042(8)
C4 0.0296(8) 0.0363(8) 0.0305(8) 0.0058(7) 0.0066(6) -0.0035(7)
C16 0.0502(11) 0.0261(8) 0.0429(10) 0.0037(7) 0.0039(9) 0.0001(7)

loop_
_atom_type_symbol
_atom_type_description
_atom_type_scat_dispersion_real
_atom_type_scat_dispersion_imag
_atom_type_scat_source
C C 0.0033 0.0016 'International Tables Vol C Tables 4.2.6.8 and 6.1.1.4'
H H 0.0000 0.0000 'International Tables Vol C Tables 4.2.6.8 and 6.1.1.4'
N N 0.0061 0.0033 'International Tables Vol C Tables 4.2.6.8 and 6.1.1.4'
O O 0.0106 0.0060 'International Tables Vol C Tables 4.2.6.8 and 6.1.1.4'
S S 0.1246 0.1234 'International Tables Vol C Tables 4.2.6.8 and 6.1.1.4'

loop_
_geom_angle_atom_site_label_1
_geom_angle_atom_site_label_2
_geom_angle_atom_site_label_3
_geom_angle
O13 S12 N11 109.50(7)
O13 S12 C14 105.80(8)
N11 S12 C14 97.23(7)
C5 C10 C9 118.56(15)
C5 C10 C4 119.30(15)
C9 C10 C4 122.13(14)
C1 C2 C3 108.93(13)
C1 C2 C18 111.31(12)
C3 C2 C18 111.61(13)
C1 C2 H2 110.0
C3 C2 H2 108.2
C18 C2 H2 106.7
C18 O19 H19 110.6
C1 N11 S12 116.91(11)
O19 C18 C2 115.11(13)
O19 C18 H18A 107.8
C2 C18 H18A 112.4
O19 C18 H18B 104.0
C2 C18 H18B 113.2
H18A C18 H18B 103.4
C6 C5 C10 121.17(16)
C6 C5 H5 118.3
C10 C5 H5 119.4
N11 C1 C9 117.44(13)
N11 C1 C2 125.95(14)
C9 C1 C2 116.61(12)
C15 C14 C16 113.08(16)
C15 C14 C17 111.24(14)
C16 C14 C17 110.99(14)
C15 C14 S12 110.45(11)
C16 C14 S12 107.14(11)
C17 C14 S12 103.44(11)
C7 C8 C9 120.47(15)
C7 C8 H8 120.5
C9 C8 H8 118.9
C8 C9 C10 119.96(14)
C8 C9 C1 119.99(13)
C10 C9 C1 120.04(14)
C5 C6 C7 120.08(16)
C5 C6 H6 122.1
C7 C6 H6 117.6
C14 C15 H15A 109.5
C14 C15 H15B 109.5
H15A C15 H15B 109.5
C14 C15 H15C 109.5
H15A C15 H15C 109.5
H15B C15 H15C 109.5
C8 C7 C6 119.73(16)
C8 C7 H7 120.0
C6 C7 H7 120.2
C4 C3 C2 111.96(13)
C4 C3 H3A 102.3
C2 C3 H3A 112.9
C4 C3 H3B 112.0
C2 C3 H3B 109.0
H3A C3 H3B 108.6
C14 C17 H17A 109.0
C14 C17 H17B 110.1
H17A C17 H17B 109.5
C14 C17 H17C 109.3
H17A C17 H17C 109.5
H17B C17 H17C 109.5
C10 C4 C3 113.44(13)
C10 C4 H4A 109.2
C3 C4 H4A 107.2
C10 C4 H4B 109.9
C3 C4 H4B 107.6
H4A C4 H4B 109.5
C14 C16 H16A 104.5
C14 C16 H16B 110.8
H16A C16 H16B 106.0
C14 C16 H16C 107.0
H16A C16 H16C 113.2
H16B C16 H16C 114.9

loop_
_geom_bond_atom_site_label_1
_geom_bond_atom_site_label_2
_geom_bond_distance
S12 O13 1.5011(12)
S12 N11 1.7074(13)
S12 C14 1.8292(15)
C10 C5 1.399(2)
C10 C9 1.406(2)
C10 C4 1.507(2)
C2 C1 1.509(2)
C2 C3 1.532(2)
C2 C18 1.535(2)
C2 H2 1.0134
O19 C18 1.407(2)
O19 H19 0.8501
N11 C1 1.2962(19)
C18 H18A 0.9951
C18 H18B 1.0651
C5 C6 1.384(3)
C5 H5 1.0342
C1 C9 1.489(2)
C14 C15 1.522(2)
C14 C16 1.521(2)
C14 C17 1.524(2)
C8 C7 1.384(2)
C8 C9 1.404(2)
C8 H8 0.9754
C6 C7 1.396(3)
C6 H6 1.0226
C15 H15A 0.9600
C15 H15B 0.9600
C15 H15C 0.9600
C7 H7 0.9599
C3 C4 1.525(2)
C3 H3A 0.9943
C3 H3B 0.9877
C17 H17A 0.9600
C17 H17B 0.9600
C17 H17C 0.9599
C4 H4A 0.9600
C4 H4B 0.9599
C16 H16A 0.9788
C16 H16B 1.0547
C16 H16C 1.0127

loop_
_geom_torsion_atom_site_label_1
_geom_torsion_atom_site_label_2
_geom_torsion_atom_site_label_3
_geom_torsion_atom_site_label_4
_geom_torsion
O13 S12 N11 C1 67.63(12)
C14 S12 N11 C1 177.27(11)
C1 C2 C18 O19 49.78(19)
C3 C2 C18 O19 171.72(14)
C9 C10 C5 C6 0.6(2)
C4 C10 C5 C6 179.72(16)
S12 N11 C1 C9 177.41(10)
S12 N11 C1 C2 -1.57(19)
C3 C2 C1 N11 133.48(15)
C18 C2 C1 N11 -103.04(17)
C3 C2 C1 C9 -45.50(17)
C18 C2 C1 C9 77.98(16)
O13 S12 C14 C15 52.57(14)
N11 S12 C14 C15 -60.12(13)
O13 S12 C14 C16 176.12(12)
N11 S12 C14 C16 63.44(13)
O13 S12 C14 C17 -66.55(12)
N11 S12 C14 C17 -179.23(11)
C7 C8 C9 C10 -1.5(2)
C7 C8 C9 C1 178.02(14)
C5 C10 C9 C8 0.9(2)
C4 C10 C9 C8 -178.22(14)
C5 C10 C9 C1 -178.70(13)
C4 C10 C9 C1 2.2(2)
N11 C1 C9 C8 16.80(19)
C2 C1 C9 C8 -164.13(13)
N11 C1 C9 C10 -163.65(14)
C2 C1 C9 C10 15.43(19)
C10 C5 C6 C7 -1.4(3)
C9 C8 C7 C6 0.7(2)
C5 C6 C7 C8 0.7(2)
C1 C2 C3 C4 59.82(17)
C18 C2 C3 C4 -63.48(19)
C5 C10 C4 C3 -166.65(15)
C9 C10 C4 C3 12.4(2)
C2 C3 C4 C10 -43.7(2)
